data_4335241
loop_
_publ_author_name
'Stuart K. Langley'
'Nicholas F. Chilton'
'Boujemaa Moubaraki'
'Keith S. Murray'

_publ_contact_author_address
; School of Chemistry, 171 
  Monash university, 
  Vic 3800, 
  Australia
;
_publ_contact_author_email Keith.murray@sci.monash.edu.au
_publ_contact_author_fax +61-3-9905-4597
_publ_contact_author_name 'Keith. S. Murray'
_publ_contact_author_phone +61-3-9905-4512
_publ_section_title
;
 Single-Molecule Magnetism in Three Related {CoIII2DyIII2}-
 Acetylacetonate Complexes with Multiple Relaxation Mechanisms
;
_journal_name_full 'Inorganic Chemistry'
_journal_page_first 7183
_journal_page_last 7192
_journal_paper_doi 10.1021/ic400789k
_journal_volume 52
_journal_year 2013
_chemical_formula_sum 'C32 H56 Co2 Dy2 N4 O20'
_chemical_formula_weight 1259.67
_chemical_name_systematic
;
 ?
;
_space_group_IT_number 2
_symmetry_cell_setting triclinic
_symmetry_space_group_name_Hall '-P 1'
_symmetry_space_group_name_H-M 'P -1'
_atom_sites_solution_hydrogens geom
_atom_sites_solution_primary direct
_atom_sites_solution_secondary difmap
_audit_creation_date '9 November 2005'
_audit_creation_method SHELXL-97
_cell_angle_alpha 117.342(2)
_cell_angle_beta 99.948(2)
_cell_angle_gamma 100.614(2)
_cell_formula_units_Z 1
_cell_length_a 8.6711(6)
_cell_length_b 11.9885(8)
_cell_length_c 12.4358(8)
_cell_measurement_reflns_used 4035
_cell_measurement_temperature 123(2)
_cell_measurement_theta_max 30.55
_cell_measurement_theta_min 2.50
_cell_volume 1078.53(13)
_computing_cell_refinement 'Bruker Apex2 V2.0'
_computing_data_collection 'Bruker Apex2 V2.0'
_computing_data_reduction 'Bruker Apex2 V2.0'
_computing_molecular_graphics X-Seed
_computing_publication_material CIFTAB
_computing_structure_refinement 'SHELXL-97 (Sheldrick, 1997)'
_computing_structure_solution 'SHELXS-97 (Sheldrick, 1990)'
_diffrn_ambient_temperature 123(2)
_diffrn_measured_fraction_theta_full 0.957
_diffrn_measured_fraction_theta_max 0.957
_diffrn_measurement_device_type 'Bruker X8 Apex CCD'
_diffrn_measurement_method 'thin slice phi and omega scans'
_diffrn_radiation_monochromator graphite
_diffrn_radiation_source 'fine-focus sealed tube'
_diffrn_radiation_type MoK\a
_diffrn_radiation_wavelength 0.71073
_diffrn_reflns_av_R_equivalents 0.0249
_diffrn_reflns_av_sigmaI/netI 0.0591
_diffrn_reflns_limit_h_max 12
_diffrn_reflns_limit_h_min -12
_diffrn_reflns_limit_k_max 17
_diffrn_reflns_limit_k_min -17
_diffrn_reflns_limit_l_max 17
_diffrn_reflns_limit_l_min -17
_diffrn_reflns_number 9843
_diffrn_reflns_theta_full 30.59
_diffrn_reflns_theta_max 30.59
_diffrn_reflns_theta_min 3.33
_exptl_absorpt_coefficient_mu 4.261
_exptl_absorpt_correction_T_max 0.653
_exptl_absorpt_correction_T_min 0.374
_exptl_absorpt_correction_type multi-scan
_exptl_absorpt_process_details SADABS
_exptl_crystal_colour green
_exptl_crystal_density_diffrn 1.939
_exptl_crystal_description plate
_exptl_crystal_F_000 622
_exptl_crystal_size_max 0.4
_exptl_crystal_size_mid 0.2
_exptl_crystal_size_min 0.1
_refine_diff_density_max 4.119
_refine_diff_density_min -1.893
_refine_diff_density_rms 0.196
_refine_ls_extinction_method none
_refine_ls_goodness_of_fit_ref 1.160
_refine_ls_hydrogen_treatment mixed
_refine_ls_matrix_type full
_refine_ls_number_parameters 277
_refine_ls_number_reflns 6346
_refine_ls_number_restraints 0
_refine_ls_restrained_S_all 1.160
_refine_ls_R_factor_all 0.0682
_refine_ls_R_factor_gt 0.0524
_refine_ls_shift/su_max 0.000
_refine_ls_shift/su_mean 0.000
_refine_ls_structure_factor_coef Fsqd
_refine_ls_weighting_details 'calc w=1/[\s^2^(Fo^2^)+(0.0339P)^2^+4.4605P] where P=(Fo^2^+2Fc^2^)/3'
_refine_ls_weighting_scheme calc
_refine_ls_wR_factor_gt 0.1061
_refine_ls_wR_factor_ref 0.1129
_reflns_number_gt 5291
_reflns_number_total 6346
_reflns_threshold_expression >2sigma(I)
_cod_data_source_file ic400789k_si_005.cif
_cod_data_source_block global
_cod_original_cell_volume 1078.52(12)
_cod_database_code 4335241

loop_
_symmetry_equiv_pos_as_xyz
'x, y, z'
'-x, -y, -z'

loop_
_atom_site_label
_atom_site_type_symbol
_atom_site_fract_x
_atom_site_fract_y
_atom_site_fract_z
_atom_site_U_iso_or_equiv
_atom_site_adp_type
_atom_site_occupancy
_atom_site_symmetry_multiplicity
_atom_site_calc_flag
_atom_site_refinement_flags
Dy1 Dy -0.11728(4) 0.00515(3) 0.34739(2) 0.02310(9) Uani 1 1 d .
Co1 Co -0.18375(9) -0.24871(7) 0.39111(7) 0.01791(16) Uani 1 1 d .
O5 O -0.0682(5) -0.3641(4) 0.4057(4) 0.0200(8) Uani 1 1 d .
O3 O -0.1298(5) -0.1562(4) 0.5678(4) 0.0239(8) Uani 1 1 d .
O6 O -0.2359(5) -0.3354(4) 0.2121(4) 0.0240(9) Uani 1 1 d .
O2 O -0.2945(5) -0.1307(4) 0.3821(4) 0.0216(8) Uani 1 1 d .
O1 O 0.0129(5) -0.1222(4) 0.4153(4) 0.0207(8) Uani 1 1 d .
O10 O -0.2926(6) 0.1459(5) 0.4024(4) 0.0366(11) Uani 1 1 d .
O11 O -0.3222(7) 0.2892(5) 0.3457(5) 0.0458(13) Uani 1 1 d .
O9 O -0.1567(6) 0.1732(4) 0.2821(4) 0.0311(10) Uani 1 1 d .
O7 O -0.3349(8) -0.1004(5) 0.1634(5) 0.0646(19) Uani 1 1 d .
O8 O -0.0089(9) -0.0742(5) 0.1843(5) 0.0605(17) Uani 1 1 d .
N1 N -0.3912(6) -0.3478(5) 0.3906(5) 0.0245(10) Uani 1 1 d .
N2 N -0.2585(7) 0.2047(5) 0.3418(5) 0.0296(12) Uani 1 1 d .
C1 C 0.1343(9) -0.1623(7) 0.3535(7) 0.0418(17) Uani 1 1 d .
H1A H 0.1782 -0.2188 0.3793 0.063 Uiso 1 1 calc R
H1B H 0.2235 -0.0843 0.3774 0.063 Uiso 1 1 calc R
H1C H 0.0840 -0.2112 0.2615 0.063 Uiso 1 1 calc R
C15 C -0.061(2) -0.1257(8) 0.0628(9) 0.092(5) Uani 1 1 d .
C13 C -0.3458(19) -0.1436(8) 0.0480(9) 0.092(5) Uani 1 1 d .
C14 C -0.220(3) -0.1599(10) -0.0044(10) 0.120(8) Uani 1 1 d .
H14 H -0.2456 -0.1976 -0.0936 0.145 Uiso 1 1 calc R
C12 C -0.518(2) -0.1828(11) -0.0369(12) 0.148(8) Uani 1 1 d .
H12A H -0.5913 -0.2517 -0.0314 0.221 Uiso 1 1 calc R
H12B H -0.5163 -0.2162 -0.1247 0.221 Uiso 1 1 calc R
H12C H -0.5586 -0.1058 -0.0092 0.221 Uiso 1 1 calc R
C16 C 0.079(3) -0.1452(11) 0.0027(12) 0.164(9) Uani 1 1 d .
H16A H 0.1611 -0.0598 0.0379 0.246 Uiso 1 1 calc R
H16B H 0.0350 -0.1848 -0.0892 0.246 Uiso 1 1 calc R
H16C H 0.1297 -0.2036 0.0208 0.246 Uiso 1 1 calc R
C6 C -0.4539(8) -0.4879(6) 0.2905(6) 0.0296(13) Uani 1 1 d .
H6A H -0.3679 -0.5301 0.2934 0.044 Uiso 1 1 calc R
H6B H -0.4860 -0.4950 0.2076 0.044 Uiso 1 1 calc R
H6C H -0.5495 -0.5318 0.3040 0.044 Uiso 1 1 calc R
C8 C -0.0338(7) -0.4518(5) 0.3164(5) 0.0197(11) Uani 1 1 d .
C10 C -0.1841(7) -0.4301(5) 0.1436(5) 0.0240(12) Uani 1 1 d .
C4 C -0.2507(9) -0.1982(6) 0.6158(6) 0.0336(15) Uani 1 1 d .
H4A H -0.3216 -0.1398 0.6347 0.040 Uiso 1 1 calc R
H4B H -0.1975 -0.1942 0.6951 0.040 Uiso 1 1 calc R
C2 C -0.4640(8) -0.2005(6) 0.3183(7) 0.0313(14) Uani 1 1 d .
H2A H -0.4807 -0.2603 0.2270 0.038 Uiso 1 1 calc R
H2B H -0.5285 -0.1383 0.3271 0.038 Uiso 1 1 calc R
C9 C -0.0853(8) -0.4862(6) 0.1893(6) 0.0276(13) Uani 1 1 d .
H9 H -0.0497 -0.5529 0.1303 0.033 Uiso 1 1 calc R
C7 C 0.0702(8) -0.5243(6) 0.3524(6) 0.0279(13) Uani 1 1 d .
H7A H 0.1613 -0.4609 0.4288 0.042 Uiso 1 1 calc R
H7B H 0.1139 -0.5725 0.2829 0.042 Uiso 1 1 calc R
H7C H 0.0029 -0.5864 0.3690 0.042 Uiso 1 1 calc R
C11 C -0.2424(9) -0.4800(7) 0.0050(6) 0.0362(15) Uani 1 1 d .
H11A H -0.3607 -0.5252 -0.0270 0.054 Uiso 1 1 calc R
H11B H -0.1844 -0.5418 -0.0391 0.054 Uiso 1 1 calc R
H11C H -0.2203 -0.4059 -0.0099 0.054 Uiso 1 1 calc R
C3 C -0.5167(8) -0.2783(6) 0.3796(7) 0.0307(14) Uani 1 1 d .
H3A H -0.6261 -0.3435 0.3276 0.037 Uiso 1 1 calc R
H3B H -0.5240 -0.2185 0.4647 0.037 Uiso 1 1 calc R
C5 C -0.3530(8) -0.3382(6) 0.5171(6) 0.0301(13) Uani 1 1 d .
H5A H -0.2916 -0.4002 0.5166 0.036 Uiso 1 1 calc R
H5B H -0.4560 -0.3611 0.5368 0.036 Uiso 1 1 calc R

loop_
_atom_site_aniso_label
_atom_site_aniso_U_11
_atom_site_aniso_U_22
_atom_site_aniso_U_33
_atom_site_aniso_U_23
_atom_site_aniso_U_13
_atom_site_aniso_U_12
Dy1 0.03493(16) 0.01637(13) 0.01418(13) 0.00816(10) -0.00037(10) 0.00547(10)
Co1 0.0240(4) 0.0135(3) 0.0156(3) 0.0074(3) 0.0026(3) 0.0075(3)
O5 0.026(2) 0.0166(18) 0.0199(19) 0.0104(15) 0.0061(16) 0.0099(16)
O3 0.036(2) 0.0181(19) 0.0153(18) 0.0075(16) 0.0053(17) 0.0075(17)
O6 0.032(2) 0.0176(18) 0.0170(19) 0.0070(16) -0.0001(16) 0.0073(17)
O2 0.023(2) 0.0162(18) 0.025(2) 0.0107(16) 0.0013(16) 0.0092(16)
O1 0.025(2) 0.0155(17) 0.0201(19) 0.0084(15) 0.0052(16) 0.0045(15)
O10 0.045(3) 0.044(3) 0.039(3) 0.032(2) 0.013(2) 0.021(2)
O11 0.061(3) 0.040(3) 0.046(3) 0.027(2) 0.007(3) 0.030(3)
O9 0.043(3) 0.028(2) 0.027(2) 0.0187(19) 0.007(2) 0.010(2)
O7 0.092(5) 0.033(3) 0.038(3) 0.023(2) -0.033(3) -0.013(3)
O8 0.119(6) 0.038(3) 0.027(3) 0.012(2) 0.038(3) 0.024(3)
N1 0.030(3) 0.020(2) 0.029(3) 0.015(2) 0.009(2) 0.012(2)
N2 0.035(3) 0.029(3) 0.025(3) 0.015(2) 0.001(2) 0.013(2)
C1 0.047(4) 0.035(4) 0.046(4) 0.021(3) 0.016(4) 0.013(3)
C15 0.228(16) 0.018(4) 0.038(5) 0.014(4) 0.065(8) 0.029(6)
C13 0.177(13) 0.017(4) 0.032(5) 0.012(4) -0.046(6) -0.008(5)
C14 0.27(2) 0.033(5) 0.018(5) 0.011(4) 0.000(8) 0.004(9)
C12 0.212(17) 0.055(7) 0.079(8) 0.027(6) -0.100(10) -0.016(8)
C16 0.40(3) 0.056(7) 0.101(10) 0.046(7) 0.180(15) 0.086(12)
C6 0.027(3) 0.023(3) 0.035(3) 0.015(3) 0.004(3) 0.002(2)
C8 0.017(3) 0.016(2) 0.029(3) 0.013(2) 0.007(2) 0.005(2)
C10 0.027(3) 0.019(3) 0.020(3) 0.007(2) 0.004(2) 0.003(2)
C4 0.050(4) 0.032(3) 0.018(3) 0.012(3) 0.015(3) 0.010(3)
C2 0.024(3) 0.030(3) 0.042(4) 0.021(3) 0.004(3) 0.012(3)
C9 0.041(4) 0.022(3) 0.025(3) 0.011(2) 0.016(3) 0.018(3)
C7 0.032(3) 0.024(3) 0.035(3) 0.019(3) 0.010(3) 0.013(3)
C11 0.052(4) 0.035(4) 0.022(3) 0.014(3) 0.011(3) 0.017(3)
C3 0.029(3) 0.031(3) 0.042(4) 0.023(3) 0.013(3) 0.016(3)
C5 0.037(4) 0.028(3) 0.029(3) 0.017(3) 0.009(3) 0.010(3)

loop_
_atom_type_symbol
_atom_type_description
_atom_type_scat_dispersion_real
_atom_type_scat_dispersion_imag
_atom_type_scat_source
C C 0.0033 0.0016 'International Tables Vol C Tables 4.2.6.8 and 6.1.1.4'
Co Co 0.3494 0.9721 'International Tables Vol C Tables 4.2.6.8 and 6.1.1.4'
Dy Dy -0.1892 4.4098 'International Tables Vol C Tables 4.2.6.8 and 6.1.1.4'
N N 0.0061 0.0033 'International Tables Vol C Tables 4.2.6.8 and 6.1.1.4'
O O 0.0106 0.0060 'International Tables Vol C Tables 4.2.6.8 and 6.1.1.4'
H H 0.0000 0.0000 'International Tables Vol C Tables 4.2.6.8 and 6.1.1.4'

loop_
_geom_angle_atom_site_label_1
_geom_angle_atom_site_label_2
_geom_angle_atom_site_label_3
_geom_angle
_geom_angle_site_symmetry_1
_geom_angle_site_symmetry_3
O3 Dy1 O8 79.29(19) 2_556 .
O3 Dy1 O2 143.37(14) 2_556 .
O8 Dy1 O2 121.65(18) . .
O3 Dy1 O7 138.93(18) 2_556 .
O8 Dy1 O7 73.5(3) . .
O2 Dy1 O7 77.70(18) . .
O3 Dy1 O1 86.92(13) 2_556 .
O8 Dy1 O1 85.08(18) . .
O2 Dy1 O1 67.44(13) . .
O7 Dy1 O1 119.99(16) . .
O3 Dy1 O10 100.65(16) 2_556 .
O8 Dy1 O10 133.22(19) . .
O2 Dy1 O10 86.07(14) . .
O7 Dy1 O10 77.7(2) . .
O1 Dy1 O10 141.65(14) . .
O3 Dy1 O1 65.34(13) 2_556 2_556
O8 Dy1 O1 136.5(2) . 2_556
O2 Dy1 O1 80.80(13) . 2_556
O7 Dy1 O1 149.8(2) . 2_556
O1 Dy1 O1 69.17(14) . 2_556
O10 Dy1 O1 79.94(14) . 2_556
O3 Dy1 O9 75.39(14) 2_556 .
O8 Dy1 O9 84.68(18) . .
O2 Dy1 O9 131.54(14) . .
O7 Dy1 O9 72.04(16) . .
O1 Dy1 O9 160.93(14) . .
O10 Dy1 O9 51.34(15) . .
O1 Dy1 O9 108.51(13) 2_556 .
O3 Co1 O2 90.78(17) . .
O3 Co1 O6 177.47(17) . .
O2 Co1 O6 87.39(17) . .
O3 Co1 O5 87.49(16) . .
O2 Co1 O5 178.18(17) . .
O6 Co1 O5 94.32(16) . .
O3 Co1 O1 85.13(17) . .
O2 Co1 O1 85.86(17) . .
O6 Co1 O1 92.99(17) . .
O5 Co1 O1 93.42(16) . .
O3 Co1 N1 87.1(2) . .
O2 Co1 N1 86.71(18) . .
O6 Co1 N1 94.5(2) . .
O5 Co1 N1 93.77(18) . .
O1 Co1 N1 169.20(18) . .
O3 Co1 Dy1 38.29(13) . 2_556
O2 Co1 Dy1 92.48(12) . 2_556
O6 Co1 Dy1 140.02(13) . 2_556
O5 Co1 Dy1 85.81(12) . 2_556
O1 Co1 Dy1 47.22(11) . 2_556
N1 Co1 Dy1 125.43(15) . 2_556
C8 O5 Co1 125.3(3) . .
C4 O3 Co1 113.9(4) . .
C4 O3 Dy1 135.5(4) . 2_556
Co1 O3 Dy1 110.58(19) . 2_556
C10 O6 Co1 125.2(4) . .
C2 O2 Co1 108.8(3) . .
C2 O2 Dy1 129.9(3) . .
Co1 O2 Dy1 104.74(18) . .
C1 O1 Co1 121.9(4) . .
C1 O1 Dy1 112.3(4) . .
Co1 O1 Dy1 98.09(16) . .
C1 O1 Dy1 113.8(4) . 2_556
Co1 O1 Dy1 98.30(15) . 2_556
Dy1 O1 Dy1 110.83(14) . 2_556
N2 O10 Dy1 98.5(4) . .
N2 O9 Dy1 93.3(3) . .
C13 O7 Dy1 134.1(9) . .
C15 O8 Dy1 136.0(9) . .
C6 N1 C5 109.1(5) . .
C6 N1 C3 110.1(5) . .
C5 N1 C3 110.7(5) . .
C6 N1 Co1 115.2(4) . .
C5 N1 Co1 104.1(4) . .
C3 N1 Co1 107.4(4) . .
O11 N2 O9 122.9(5) . .
O11 N2 O10 120.2(6) . .
O9 N2 O10 116.8(5) . .
O1 C1 H1A 109.5 . .
O1 C1 H1B 109.5 . .
H1A C1 H1B 109.5 . .
O1 C1 H1C 109.5 . .
H1A C1 H1C 109.5 . .
H1B C1 H1C 109.5 . .
O8 C15 C14 124.6(12) . .
O8 C15 C16 111.6(14) . .
C14 C15 C16 123.7(12) . .
O7 C13 C14 126.0(12) . .
O7 C13 C12 114.6(15) . .
C14 C13 C12 119.3(12) . .
C15 C14 C13 124.3(10) . .
C15 C14 H14 117.9 . .
C13 C14 H14 117.9 . .
C13 C12 H12A 109.5 . .
C13 C12 H12B 109.5 . .
H12A C12 H12B 109.5 . .
C13 C12 H12C 109.5 . .
H12A C12 H12C 109.5 . .
H12B C12 H12C 109.5 . .
C15 C16 H16A 109.5 . .
C15 C16 H16B 109.5 . .
H16A C16 H16B 109.5 . .
C15 C16 H16C 109.5 . .
H16A C16 H16C 109.5 . .
H16B C16 H16C 109.5 . .
N1 C6 H6A 109.5 . .
N1 C6 H6B 109.5 . .
H6A C6 H6B 109.5 . .
N1 C6 H6C 109.5 . .
H6A C6 H6C 109.5 . .
H6B C6 H6C 109.5 . .
O5 C8 C9 125.2(5) . .
O5 C8 C7 115.9(5) . .
C9 C8 C7 118.9(5) . .
O6 C10 C9 125.0(5) . .
O6 C10 C11 114.4(5) . .
C9 C10 C11 120.6(5) . .
O3 C4 C5 108.6(5) . .
O3 C4 H4A 110.0 . .
C5 C4 H4A 110.0 . .
O3 C4 H4B 110.0 . .
C5 C4 H4B 110.0 . .
H4A C4 H4B 108.4 . .
O2 C2 C3 106.4(5) . .
O2 C2 H2A 110.4 . .
C3 C2 H2A 110.4 . .
O2 C2 H2B 110.4 . .
C3 C2 H2B 110.4 . .
H2A C2 H2B 108.6 . .
C10 C9 C8 124.6(5) . .
C10 C9 H9 117.7 . .
C8 C9 H9 117.7 . .
C8 C7 H7A 109.5 . .
C8 C7 H7B 109.5 . .
H7A C7 H7B 109.5 . .
C8 C7 H7C 109.5 . .
H7A C7 H7C 109.5 . .
H7B C7 H7C 109.5 . .
C10 C11 H11A 109.5 . .
C10 C11 H11B 109.5 . .
H11A C11 H11B 109.5 . .
C10 C11 H11C 109.5 . .
H11A C11 H11C 109.5 . .
H11B C11 H11C 109.5 . .
C2 C3 N1 108.4(5) . .
C2 C3 H3A 110.0 . .
N1 C3 H3A 110.0 . .
C2 C3 H3B 110.0 . .
N1 C3 H3B 110.0 . .
H3A C3 H3B 108.4 . .
N1 C5 C4 108.2(5) . .
N1 C5 H5A 110.1 . .
C4 C5 H5A 110.1 . .
N1 C5 H5B 110.1 . .
C4 C5 H5B 110.1 . .
H5A C5 H5B 108.4 . .

loop_
_geom_bond_atom_site_label_1
_geom_bond_atom_site_label_2
_geom_bond_distance
_geom_bond_site_symmetry_2
Dy1 O3 2.240(4) 2_556
Dy1 O8 2.262(5) .
Dy1 O2 2.270(4) .
Dy1 O7 2.317(5) .
Dy1 O1 2.411(4) .
Dy1 O10 2.423(5) .
Dy1 O1 2.510(4) 2_556
Dy1 O9 2.549(4) .
Co1 O3 1.869(4) .
Co1 O2 1.883(3) .
Co1 O6 1.896(4) .
Co1 O5 1.906(4) .
Co1 O1 1.936(4) .
Co1 N1 1.962(5) .
Co1 Dy1 3.3840(8) 2_556
O5 C8 1.259(6) .
O3 C4 1.416(8) .
O3 Dy1 2.240(4) 2_556
O6 C10 1.283(7) .
O2 C2 1.423(7) .
O1 C1 1.434(8) .
O1 Dy1 2.510(4) 2_556
O10 N2 1.281(7) .
O11 N2 1.226(6) .
O9 N2 1.251(7) .
O7 C13 1.260(13) .
O8 C15 1.294(11) .
N1 C6 1.475(8) .
N1 C5 1.495(8) .
N1 C3 1.512(7) .
C1 H1A 0.9800 .
C1 H1B 0.9800 .
C1 H1C 0.9800 .
C15 C14 1.36(2) .
C15 C16 1.53(2) .
C13 C14 1.36(2) .
C13 C12 1.521(17) .
C14 H14 0.9500 .
C12 H12A 0.9800 .
C12 H12B 0.9800 .
C12 H12C 0.9800 .
C16 H16A 0.9800 .
C16 H16B 0.9800 .
C16 H16C 0.9800 .
C6 H6A 0.9800 .
C6 H6B 0.9800 .
C6 H6C 0.9800 .
C8 C9 1.399(8) .
C8 C7 1.508(7) .
C10 C9 1.381(8) .
C10 C11 1.491(8) .
C4 C5 1.514(9) .
C4 H4A 0.9900 .
C4 H4B 0.9900 .
C2 C3 1.509(9) .
C2 H2A 0.9900 .
C2 H2B 0.9900 .
C9 H9 0.9500 .
C7 H7A 0.9800 .
C7 H7B 0.9800 .
C7 H7C 0.9800 .
C11 H11A 0.9800 .
C11 H11B 0.9800 .
C11 H11C 0.9800 .
C3 H3A 0.9900 .
C3 H3B 0.9900 .
C5 H5A 0.9900 .
C5 H5B 0.9900 .

loop_
_geom_torsion_atom_site_label_1
_geom_torsion_atom_site_label_2
_geom_torsion_atom_site_label_3
_geom_torsion_atom_site_label_4
_geom_torsion
_geom_torsion_site_symmetry_1
_geom_torsion_site_symmetry_4
O3 Co1 O5 C8 -170.9(4) . .
O6 Co1 O5 C8 7.3(5) . .
O1 Co1 O5 C8 -85.9(4) . .
N1 Co1 O5 C8 102.1(4) . .
Dy1 Co1 O5 C8 -132.6(4) 2_556 .
O2 Co1 O3 C4 87.9(4) . .
O5 Co1 O3 C4 -92.7(4) . .
O1 Co1 O3 C4 173.6(4) . .
N1 Co1 O3 C4 1.2(4) . .
Dy1 Co1 O3 C4 -179.1(5) 2_556 .
O2 Co1 O3 Dy1 -93.01(19) . 2_556
O5 Co1 O3 Dy1 86.42(19) . 2_556
O1 Co1 O3 Dy1 -7.24(18) . 2_556
N1 Co1 O3 Dy1 -179.7(2) . 2_556
O2 Co1 O6 C10 173.7(5) . .
O5 Co1 O6 C10 -5.7(5) . .
O1 Co1 O6 C10 88.0(5) . .
N1 Co1 O6 C10 -99.8(5) . .
Dy1 Co1 O6 C10 82.9(5) 2_556 .
O3 Co1 O2 C2 -116.0(4) . .
O6 Co1 O2 C2 65.7(4) . .
O1 Co1 O2 C2 158.9(4) . .
N1 Co1 O2 C2 -28.9(4) . .
Dy1 Co1 O2 C2 -154.3(4) 2_556 .
O3 Co1 O2 Dy1 101.74(18) . .
O6 Co1 O2 Dy1 -76.51(18) . .
O1 Co1 O2 Dy1 16.68(17) . .
N1 Co1 O2 Dy1 -171.2(2) . .
Dy1 Co1 O2 Dy1 63.47(14) 2_556 .
O3 Dy1 O2 C2 165.7(4) 2_556 .
O8 Dy1 O2 C2 -76.7(5) . .
O7 Dy1 O2 C2 -15.2(5) . .
O1 Dy1 O2 C2 -145.3(5) . .
O10 Dy1 O2 C2 63.1(5) . .
O1 Dy1 O2 C2 143.5(5) 2_556 .
O9 Dy1 O2 C2 36.9(5) . .
O3 Dy1 O2 Co1 -63.4(3) 2_556 .
O8 Dy1 O2 Co1 54.2(3) . .
O7 Dy1 O2 Co1 115.7(2) . .
O1 Dy1 O2 Co1 -14.42(15) . .
O10 Dy1 O2 Co1 -166.02(19) . .
O1 Dy1 O2 Co1 -85.59(17) 2_556 .
O9 Dy1 O2 Co1 167.78(15) . .
O3 Co1 O1 C1 130.9(5) . .
O2 Co1 O1 C1 -138.0(5) . .
O6 Co1 O1 C1 -50.8(5) . .
O5 Co1 O1 C1 43.7(5) . .
N1 Co1 O1 C1 175.4(9) . .
Dy1 Co1 O1 C1 124.8(5) 2_556 .
O3 Co1 O1 Dy1 -106.45(16) . .
O2 Co1 O1 Dy1 -15.31(16) . .
O6 Co1 O1 Dy1 71.85(16) . .
O5 Co1 O1 Dy1 166.36(15) . .
N1 Co1 O1 Dy1 -62.0(10) . .
Dy1 Co1 O1 Dy1 -112.56(17) 2_556 .
O3 Co1 O1 Dy1 6.10(15) . 2_556
O2 Co1 O1 Dy1 97.24(16) . 2_556
O6 Co1 O1 Dy1 -175.59(15) . 2_556
O5 Co1 O1 Dy1 -81.08(15) . 2_556
N1 Co1 O1 Dy1 50.6(10) . 2_556
O3 Dy1 O1 C1 -63.8(4) 2_556 .
O8 Dy1 O1 C1 15.7(4) . .
O2 Dy1 O1 C1 143.1(4) . .
O7 Dy1 O1 C1 83.5(5) . .
O10 Dy1 O1 C1 -167.1(4) . .
O1 Dy1 O1 C1 -128.5(4) 2_556 .
O9 Dy1 O1 C1 -42.0(6) . .
O3 Dy1 O1 Co1 166.87(16) 2_556 .
O8 Dy1 O1 Co1 -113.6(2) . .
O2 Dy1 O1 Co1 13.68(14) . .
O7 Dy1 O1 Co1 -45.9(3) . .
O10 Dy1 O1 Co1 63.6(3) . .
O1 Dy1 O1 Co1 102.1(2) 2_556 .
O9 Dy1 O1 Co1 -171.4(3) . .
O3 Dy1 O1 Dy1 64.75(16) 2_556 2_556
O8 Dy1 O1 Dy1 144.3(2) . 2_556
O2 Dy1 O1 Dy1 -88.44(17) . 2_556
O7 Dy1 O1 Dy1 -148.0(2) . 2_556
O10 Dy1 O1 Dy1 -38.6(3) . 2_556
O1 Dy1 O1 Dy1 0.0 2_556 2_556
O9 Dy1 O1 Dy1 86.5(4) . 2_556
O3 Dy1 O10 N2 61.6(4) 2_556 .
O8 Dy1 O10 N2 -23.7(5) . .
O2 Dy1 O10 N2 -154.8(4) . .
O7 Dy1 O10 N2 -76.5(4) . .
O1 Dy1 O10 N2 160.2(3) . .
O1 Dy1 O10 N2 123.9(4) 2_556 .
O9 Dy1 O10 N2 0.2(3) . .
O3 Dy1 O9 N2 -117.1(3) 2_556 .
O8 Dy1 O9 N2 162.6(4) . .
O2 Dy1 O9 N2 34.1(4) . .
O7 Dy1 O9 N2 88.3(4) . .
O1 Dy1 O9 N2 -139.6(4) . .
O10 Dy1 O9 N2 -0.2(3) . .
O1 Dy1 O9 N2 -59.9(3) 2_556 .
O3 Dy1 O7 C13 37.6(8) 2_556 .
O8 Dy1 O7 C13 -13.0(7) . .
O2 Dy1 O7 C13 -141.6(7) . .
O1 Dy1 O7 C13 -87.0(7) . .
O10 Dy1 O7 C13 129.8(7) . .
O1 Dy1 O7 C13 172.8(6) 2_556 .
O9 Dy1 O7 C13 76.7(7) . .
O3 Dy1 O8 C15 -138.3(7) 2_556 .
O2 Dy1 O8 C15 74.3(7) . .
O7 Dy1 O8 C15 10.6(7) . .
O1 Dy1 O8 C15 133.9(7) . .
O10 Dy1 O8 C15 -43.7(8) . .
O1 Dy1 O8 C15 -173.6(6) 2_556 .
O9 Dy1 O8 C15 -62.2(7) . .
O3 Co1 N1 C6 -144.2(4) . .
O2 Co1 N1 C6 124.8(4) . .
O6 Co1 N1 C6 37.7(4) . .
O5 Co1 N1 C6 -56.9(4) . .
O1 Co1 N1 C6 171.4(8) . .
Dy1 Co1 N1 C6 -144.5(3) 2_556 .
O3 Co1 N1 C5 -24.8(3) . .
O2 Co1 N1 C5 -115.7(4) . .
O6 Co1 N1 C5 157.1(3) . .
O5 Co1 N1 C5 62.5(4) . .
O1 Co1 N1 C5 -69.1(10) . .
Dy1 Co1 N1 C5 -25.0(4) 2_556 .
O3 Co1 N1 C3 92.6(4) . .
O2 Co1 N1 C3 1.7(4) . .
O6 Co1 N1 C3 -85.4(4) . .
O5 Co1 N1 C3 179.9(4) . .
O1 Co1 N1 C3 48.3(11) . .
Dy1 Co1 N1 C3 92.4(4) 2_556 .
Dy1 O9 N2 O11 179.0(5) . .
Dy1 O9 N2 O10 0.3(5) . .
Dy1 O10 N2 O11 -179.1(5) . .
Dy1 O10 N2 O9 -0.3(6) . .
Dy1 O8 C15 C14 -7.9(13) . .
Dy1 O8 C15 C16 172.8(6) . .
Dy1 O7 C13 C14 12.8(13) . .
Dy1 O7 C13 C12 -168.8(6) . .
O8 C15 C14 C13 0.4(16) . .
C16 C15 C14 C13 179.7(9) . .
O7 C13 C14 C15 -3.1(17) . .
C12 C13 C14 C15 178.5(9) . .
Co1 O5 C8 C9 -5.1(8) . .
Co1 O5 C8 C7 175.4(4) . .
Co1 O6 C10 C9 1.8(9) . .
Co1 O6 C10 C11 -179.4(4) . .
Co1 O3 C4 C5 23.0(6) . .
Dy1 O3 C4 C5 -155.8(4) 2_556 .
Co1 O2 C2 C3 48.9(5) . .
Dy1 O2 C2 C3 178.3(3) . .
O6 C10 C9 C8 3.1(10) . .
C11 C10 C9 C8 -175.6(6) . .
O5 C8 C9 C10 -1.3(10) . .
C7 C8 C9 C10 178.2(6) . .
O2 C2 C3 N1 -47.3(7) . .
C6 N1 C3 C2 -102.1(6) . .
C5 N1 C3 C2 137.2(5) . .
Co1 N1 C3 C2 24.1(6) . .
C6 N1 C5 C4 166.0(5) . .
C3 N1 C5 C4 -72.7(6) . .
Co1 N1 C5 C4 42.5(6) . .
O3 C4 C5 N1 -43.7(7) . .
